data_4503923
loop_
_publ_author_name
'Lin, Zuodong'
'Li, Zhifeng'
'Zhang, Hongjie'

_publ_section_title
;
 Syntheses, Structures, and Magnetic Properties of Two Novel
 Three-Dimensional Frameworks Built from M4O4Cubanes and Dicyanamide
 Bridges
;
_journal_issue 4
_journal_name_full 'Crystal Growth &amp; Design'
_journal_page_first 589
_journal_paper_doi 10.1021/cg060468z
_journal_volume 7
_journal_year 2007
_chemical_formula_sum 'C4 H7 N3 Ni O2'
_chemical_formula_weight 187.84
_chemical_melting_point 'C16 H28 N12 Ni4 O8'
_chemical_name_common 'C16 H28 N12 Ni4 O8'
_chemical_name_systematic
; 
 ? 
;
_space_group_IT_number 142
_symmetry_cell_setting tetragonal
_symmetry_space_group_name_Hall '-I 4bd 2c'
_symmetry_space_group_name_H-M 'I 41/a c d :2'
_atom_sites_solution_hydrogens geom
_atom_sites_solution_primary direct
_atom_sites_solution_secondary difmap
_audit_creation_method SHELXL-97
_cell_angle_alpha 90.00
_cell_angle_beta 90.00
_cell_angle_gamma 90.00
_cell_formula_units_Z 32
_cell_length_a 13.9318(3)
_cell_length_b 13.9318(3)
_cell_length_c 29.5213(12)
_cell_measurement_temperature 566(2)
_cell_volume 5729.9(3)
_computing_cell_refinement 'Bruker SMART'
_computing_data_collection 'Bruker SMART'
_computing_data_reduction 'Bruker SAINT'
_computing_molecular_graphics 'Bruker SHELXTL'
_computing_publication_material 'Bruker SHELXTL'
_computing_structure_refinement 'SHELXL-97 (Sheldrick, 1997)'
_computing_structure_solution 'SHELXS-97 (Sheldrick, 1990)'
_diffrn_ambient_temperature 566(2)
_diffrn_measured_fraction_theta_full 0.996
_diffrn_measured_fraction_theta_max 0.996
_diffrn_measurement_device_type 'CCD area detector'
_diffrn_measurement_method 'phi and omega scans'
_diffrn_radiation_monochromator graphite
_diffrn_radiation_source 'fine-focus sealed tube'
_diffrn_radiation_type MoK\a
_diffrn_radiation_wavelength 0.71073
_diffrn_reflns_av_R_equivalents 0.0706
_diffrn_reflns_av_sigmaI/netI 0.0267
_diffrn_reflns_limit_h_max 15
_diffrn_reflns_limit_h_min -17
_diffrn_reflns_limit_k_max 17
_diffrn_reflns_limit_k_min -15
_diffrn_reflns_limit_l_max 36
_diffrn_reflns_limit_l_min -30
_diffrn_reflns_number 14776
_diffrn_reflns_theta_full 26.01
_diffrn_reflns_theta_max 26.01
_diffrn_reflns_theta_min 2.92
_exptl_absorpt_coefficient_mu 2.649
_exptl_absorpt_correction_T_max 0.6811
_exptl_absorpt_correction_T_min 0.4522
_exptl_absorpt_correction_type multi-scan
_exptl_crystal_colour green
_exptl_crystal_density_diffrn 1.742
_exptl_crystal_density_method 'not measured'
_exptl_crystal_description polyhedron
_exptl_crystal_F_000 3072
_exptl_crystal_size_max 0.36
_exptl_crystal_size_mid 0.26
_exptl_crystal_size_min 0.16
_refine_diff_density_max 0.379
_refine_diff_density_min -0.366
_refine_diff_density_rms 0.089
_refine_ls_extinction_method none
_refine_ls_goodness_of_fit_ref 1.070
_refine_ls_hydrogen_treatment constr
_refine_ls_matrix_type full
_refine_ls_number_parameters 93
_refine_ls_number_reflns 1409
_refine_ls_number_restraints 0
_refine_ls_restrained_S_all 1.070
_refine_ls_R_factor_all 0.0329
_refine_ls_R_factor_gt 0.0308
_refine_ls_shift/su_max 0.001
_refine_ls_shift/su_mean 0.000
_refine_ls_structure_factor_coef Fsqd
_refine_ls_weighting_details 'calc w=1/[\s^2^(Fo^2^)+(0.0439P)^2^+6.4087P] where P=(Fo^2^+2Fc^2^)/3'
_refine_ls_weighting_scheme calc
_refine_ls_wR_factor_gt 0.0810
_refine_ls_wR_factor_ref 0.0824
_reflns_number_gt 1286
_reflns_number_total 1409
_reflns_threshold_expression >2sigma(I)
_cod_data_source_file cg060468zsi20070305_025618.cif
_cod_data_source_block linzd1
_cod_depositor_comments
;
The following automatic conversions were performed:

'_symmetry_cell_setting' value 'Tetragonal' changed to 'tetragonal'
according to /home/saulius/struct/CIF-dictionaries/cif_core.dic
dictionary named 'cif_core.dic' version 2.4.1 from 2010-06-29.

Automatic conversion script
Id: cif_fix_values 1715 2011-07-08 13:25:40Z adriana 
;
_cod_original_sg_symbol_H-M I4(1)/acd
_cod_database_code 4503923

loop_
_symmetry_equiv_pos_as_xyz
'x, y, z'
'-x+1/2, -y, z+1/2'
'-y+1/4, x+3/4, z+1/4'
'y+1/4, -x+1/4, z+3/4'
'-x+1/2, y, -z'
'x, -y, -z+1/2'
'y+1/4, x+3/4, -z+3/4'
'-y+1/4, -x+1/4, -z+1/4'
'x+1/2, y+1/2, z+1/2'
'-x+1, -y+1/2, z+1'
'-y+3/4, x+5/4, z+3/4'
'y+3/4, -x+3/4, z+5/4'
'-x+1, y+1/2, -z+1/2'
'x+1/2, -y+1/2, -z+1'
'y+3/4, x+5/4, -z+5/4'
'-y+3/4, -x+3/4, -z+3/4'
'-x, -y, -z'
'x-1/2, y, -z-1/2'
'y-1/4, -x-3/4, -z-1/4'
'-y-1/4, x-1/4, -z-3/4'
'x-1/2, -y, z'
'-x, y, z-1/2'
'-y-1/4, -x-3/4, z-3/4'
'y-1/4, x-1/4, z-1/4'
'-x+1/2, -y+1/2, -z+1/2'
'x, y+1/2, -z'
'y+1/4, -x-1/4, -z+1/4'
'-y+1/4, x+1/4, -z-1/4'
'x, -y+1/2, z+1/2'
'-x+1/2, y+1/2, z'
'-y+1/4, -x-1/4, z-1/4'
'y+1/4, x+1/4, z+1/4'

loop_
_atom_site_label
_atom_site_type_symbol
_atom_site_fract_x
_atom_site_fract_y
_atom_site_fract_z
_atom_site_U_iso_or_equiv
_atom_site_adp_type
_atom_site_occupancy
_atom_site_symmetry_multiplicity
_atom_site_calc_flag
_atom_site_refinement_flags
Ni Ni 0.42893(2) 0.16389(2) 0.088294(9) 0.03654(15) Uani 1 1 d .
O2 O 0.42578(10) 0.31085(12) 0.09262(5) 0.0350(4) Uani 1 1 d .
N3 N 0.42421(15) 0.15764(19) 0.01873(9) 0.0546(6) Uani 1 1 d .
O1 O 0.44732(15) 0.01323(14) 0.09107(6) 0.0596(5) Uani 1 1 d .
H4 H 0.4975 -0.0167 0.1103 0.071 Uiso 1 1 d .
N2 N 0.28022(17) 0.14489(18) 0.08961(7) 0.0549(6) Uani 1 1 d .
C3 C 0.40067(17) 0.1480(2) -0.01782(8) 0.0478(6) Uani 1 1 d .
C2 C 0.36167(19) 0.3615(2) 0.06375(9) 0.0548(6) Uani 1 1 d .
H2A H 0.3837 0.3571 0.0330 0.082 Uiso 1 1 calc R
H2B H 0.3593 0.4277 0.0727 0.082 Uiso 1 1 calc R
H2C H 0.2987 0.3339 0.0660 0.082 Uiso 1 1 calc R
C4 C 0.20541(18) 0.14132(18) 0.07444(7) 0.0445(5) Uani 1 1 d .
C1 C 0.3943(2) -0.0558(3) 0.06724(15) 0.0886(12) Uani 1 1 d .
H1A H 0.3270 -0.0426 0.0705 0.133 Uiso 1 1 calc R
H1B H 0.4082 -0.1184 0.0791 0.133 Uiso 1 1 calc R
H1C H 0.4114 -0.0536 0.0358 0.133 Uiso 1 1 calc R
N1 N 0.38280(17) 0.1333(3) -0.06076(8) 0.0787(9) Uani 1 1 d .

loop_
_atom_site_aniso_label
_atom_site_aniso_U_11
_atom_site_aniso_U_22
_atom_site_aniso_U_33
_atom_site_aniso_U_23
_atom_site_aniso_U_13
_atom_site_aniso_U_12
Ni 0.0371(2) 0.0475(2) 0.0250(2) -0.00652(10) -0.00208(10) -0.00212(11)
O2 0.0354(8) 0.0449(8) 0.0248(8) 0.0031(6) 0.0003(5) 0.0048(6)
N3 0.0484(12) 0.0808(16) 0.0347(13) -0.0125(10) -0.0039(9) -0.0011(10)
O1 0.0655(11) 0.0505(10) 0.0627(11) -0.0137(8) -0.0179(9) -0.0052(9)
N2 0.0464(12) 0.0758(15) 0.0424(11) -0.0025(10) -0.0053(9) -0.0100(11)
C3 0.0388(11) 0.0704(16) 0.0344(13) -0.0082(11) 0.0003(9) -0.0007(11)
C2 0.0529(14) 0.0681(16) 0.0435(13) 0.0089(12) -0.0050(11) 0.0134(12)
C4 0.0464(13) 0.0604(14) 0.0266(10) 0.0000(10) 0.0018(9) -0.0022(10)
C1 0.070(2) 0.066(2) 0.129(3) -0.044(2) -0.020(2) -0.0034(16)
N1 0.0440(12) 0.158(3) 0.0342(11) -0.0187(14) -0.0045(10) 0.0059(15)

loop_
_atom_type_symbol
_atom_type_description
_atom_type_scat_dispersion_real
_atom_type_scat_dispersion_imag
_atom_type_scat_source
C C 0.0033 0.0016 'International Tables Vol C Tables 4.2.6.8 and 6.1.1.4'
H H 0.0000 0.0000 'International Tables Vol C Tables 4.2.6.8 and 6.1.1.4'
N N 0.0061 0.0033 'International Tables Vol C Tables 4.2.6.8 and 6.1.1.4'
O O 0.0106 0.0060 'International Tables Vol C Tables 4.2.6.8 and 6.1.1.4'
Ni Ni 0.3393 1.1124 'International Tables Vol C Tables 4.2.6.8 and 6.1.1.4'

loop_
_geom_angle_atom_site_label_1
_geom_angle_atom_site_label_2
_geom_angle_atom_site_label_3
_geom_angle
_geom_angle_site_symmetry_1
_geom_angle_site_symmetry_3
O2 Ni O2 81.89(6) 20_656 .
O2 Ni N3 176.91(8) 20_656 .
O2 Ni N3 95.96(9) . .
O2 Ni O2 81.73(7) 20_656 10_554
O2 Ni O2 81.18(7) . 10_554
N3 Ni O2 95.78(7) . 10_554
O2 Ni N2 93.48(7) 20_656 .
O2 Ni N2 95.97(8) . .
N3 Ni N2 88.94(8) . .
O2 Ni N2 174.71(8) 10_554 .
O2 Ni O1 91.90(6) 20_656 .
O2 Ni O1 171.85(7) . .
N3 Ni O1 90.03(9) . .
O2 Ni O1 92.75(7) 10_554 .
N2 Ni O1 89.64(8) . .
C2 O2 Ni 120.72(15) . 27_565
C2 O2 Ni 118.11(15) . .
Ni O2 Ni 97.64(7) 27_565 .
C2 O2 Ni 119.71(15) . 10_554
Ni O2 Ni 97.43(6) 27_565 10_554
Ni O2 Ni 98.38(7) . 10_554
C3 N3 Ni 164.4(2) . .
C1 O1 Ni 126.7(2) . .
C1 O1 H4 111.7 . .
Ni O1 H4 121.6 . .
C4 N2 Ni 155.32(19) . .
N3 C3 N1 173.8(3) . .
O2 C2 H2A 109.5 . .
O2 C2 H2B 109.5 . .
H2A C2 H2B 109.5 . .
O2 C2 H2C 109.5 . .
H2A C2 H2C 109.5 . .
H2B C2 H2C 109.5 . .
N2 C4 N1 174.4(3) . 5
O1 C1 H1A 109.5 . .
O1 C1 H1B 109.5 . .
H1A C1 H1B 109.5 . .
O1 C1 H1C 109.5 . .
H1A C1 H1C 109.5 . .
H1B C1 H1C 109.5 . .
C4 N1 C3 117.9(2) 5 .

loop_
_geom_bond_atom_site_label_1
_geom_bond_atom_site_label_2
_geom_bond_distance
_geom_bond_site_symmetry_2
Ni O2 2.0510(16) 20_656
Ni O2 2.0519(17) .
Ni N3 2.057(3) .
Ni O2 2.0585(14) 10_554
Ni N2 2.089(2) .
Ni O1 2.116(2) .
O2 C2 1.422(3) .
O2 Ni 2.0510(16) 27_565
O2 Ni 2.0585(14) 10_554
N3 C3 1.136(3) .
O1 C1 1.402(3) .
O1 H4 0.9924 .
N2 C4 1.135(3) .
C3 N1 1.308(3) .
C2 H2A 0.9600 .
C2 H2B 0.9600 .
C2 H2C 0.9600 .
C4 N1 1.298(3) 5
C1 H1A 0.9600 .
C1 H1B 0.9600 .
C1 H1C 0.9600 .
N1 C4 1.298(3) 5
